data_2009303
loop_
_publ_author_name
'Kongsaeree, Palangpon'
'Tanboriphan, Suthad '
'Tarnchompoo, Bongkoch '
'Thebtaranonth, Yodhathai '

_publ_section_title
;
 Tricarbonyliron complexes derived from dimethyl
 1,3-butadiene-2,3-dicarboxylate: formation of [Fe(CO)~3~]~2~--dimethyl
 1,3-butadiene-2,3-dicarboxylate
;
_journal_issue 12
_journal_name_full 'Acta Crystallographica Section C'
_journal_page_first 2007
_journal_page_last 2010
_journal_paper_doi 10.1107/S0108270199011695
_journal_volume 55
_journal_year 1999
_chemical_formula_iupac '[Fe2 (C8 H10 O4)(CO)6 ]'
_chemical_formula_moiety 'C14 H10 Fe2 O10'
_chemical_formula_sum 'C14 H10 Fe2 O10'
_chemical_formula_weight 449.92
_chemical_name_systematic 2,3-dicarbomethoxy-1,2-butadienyl-bis-irontricarbonyl
_space_group_IT_number 2
_symmetry_cell_setting triclinic
_symmetry_space_group_name_Hall '-P 1'
_symmetry_space_group_name_H-M 'P -1'
_atom_type_scat_source 'Waasmaier & Kirfel (1995)'
_cell_angle_alpha 105.614(8)
_cell_angle_beta 97.418(5)
_cell_angle_gamma 102.040(6)
_cell_formula_units_Z 2
_cell_length_a 7.6839(4)
_cell_length_b 8.7128(9)
_cell_length_c 14.0490(10)
_cell_measurement_reflns_used 25
_cell_measurement_temperature 295(2)
_cell_measurement_theta_max 24.9
_cell_measurement_theta_min 2
_cell_volume 868.62(13)
_computing_cell_refinement 'CAD-4 Software '
_computing_data_collection 'CAD-4 Software (Enraf-Nonius, 1989)'
_computing_data_reduction 'maXus (Mackay et al., 1999)'
_computing_molecular_graphics maXus
_computing_publication_material maXus
_computing_structure_refinement 'SHELXL97 (Sheldrick, 1997b)'
_computing_structure_solution 'SHELXS97 (Sheldrick, 1997a)'
_diffrn_measurement_device 'Enraf Nonius CAD4'
_diffrn_measurement_method \q-2\q
_diffrn_radiation_type MoK\a
_diffrn_radiation_wavelength 0.71073
_diffrn_reflns_av_R_equivalents 0.017
_diffrn_reflns_limit_h_max 9
_diffrn_reflns_limit_h_min -9
_diffrn_reflns_limit_k_max 10
_diffrn_reflns_limit_k_min -10
_diffrn_reflns_limit_l_max 16
_diffrn_reflns_limit_l_min -16
_diffrn_reflns_number 6487
_diffrn_reflns_theta_max 24.9
_diffrn_standards_decay_% 1.6
_diffrn_standards_interval_time 60
_diffrn_standards_number 3
_exptl_absorpt_coefficient_mu 1.72
_exptl_absorpt_correction_T_max 0.709
_exptl_absorpt_correction_T_min 0.632
_exptl_absorpt_correction_type psi-scan
_exptl_absorpt_process_details '(North et al., 1968)'
_exptl_crystal_colour 'Dark red'
_exptl_crystal_density_diffrn 1.720
_exptl_crystal_density_method 'not measured'
_exptl_crystal_description Prism
_exptl_crystal_F_000 452
_exptl_crystal_size_max 0.30
_exptl_crystal_size_mid 0.20
_exptl_crystal_size_min 0.20
_refine_diff_density_max 0.31
_refine_diff_density_min -0.67
_refine_ls_extinction_method none
_refine_ls_goodness_of_fit_ref 0.883
_refine_ls_hydrogen_treatment constr
_refine_ls_matrix_type full
_refine_ls_number_parameters 235
_refine_ls_number_reflns 3044
_refine_ls_number_restraints 0
_refine_ls_restrained_S_all 0.883
_refine_ls_R_factor_all 0.0435
_refine_ls_R_factor_gt 0.0366
_refine_ls_shift/su_max 0.002
_refine_ls_shift/su_mean 0.000
_refine_ls_structure_factor_coef Fsqd
_refine_ls_weighting_details 'w = 1/[\s^2^(Fo^2^)+(0.0808P)^2^+0.9113P] where P=(Fo^2^+2Fc^2^)/3'
_refine_ls_weighting_scheme calc
_refine_ls_wR_factor_ref 0.1126
_reflns_number_gt 2583
_reflns_number_total 3044
_reflns_threshold_expression F^2^>3\s(F^2^)
_cod_data_source_file ob1020.cif
_cod_data_source_block III
_cod_depositor_comments
;
The following automatic conversions were performed:
'_symmetry_cell_setting' value 'Triclinic' changed to 'triclinic'
according to '/home/saulius/struct/CIF-dictionaries/cif_core.dic'
dictionary named 'cif_core.dic' version 2.4.1 from 2010-06-29.

Automatic conversion script
Id: cif_fix_enum 1527 2010-12-29 10:47:43Z saulius 

The following automatic conversions were performed:

'_symmetry_cell_setting' value 'Triclinic' changed to 'triclinic'
according to /home/saulius/struct/CIF-dictionaries/cif_core.dic
dictionary named 'cif_core.dic' version 2.4.1 from 2010-06-29.

Automatic conversion script
Id: cif_fix_values 1715 2011-07-08 13:25:40Z adriana 

The following automatic conversions were performed:

'_refine_ls_weighting_scheme' value 'calc w =
1/[\s^2^(Fo^2^)+(0.0808P)^2^+0.9113P] where P=(Fo^2^+2Fc^2^)/3' was
changed to 'calc'. New tag '_refine_ls_weighting_details' was
created. The value of the new tag was set to 'w =
1/[\s^2^(Fo^2^)+(0.0808P)^2^+0.9113P] where P=(Fo^2^+2Fc^2^)/3'.

Automatic conversion script
Id: cif_fix_values 3143 2015-03-26 13:38:13Z robertas 
;
_cod_original_cell_volume 868.6(3)
_cod_database_code 2009303

loop_
_symmetry_equiv_pos_as_xyz
+X,+Y,+Z
-X,-Y,-Z

loop_
_atom_site_label
_atom_site_fract_x
_atom_site_fract_y
_atom_site_fract_z
_atom_site_U_iso_or_equiv
_atom_site_adp_type
_atom_site_calc_flag
_atom_site_refinement_flags
_atom_site_occupancy
_atom_site_disorder_assembly
_atom_site_disorder_group
_atom_site_type_symbol
Fe1 0.12353(6) 0.36725(5) 0.70571(3) 0.04842(16) Uani d . 1 . . Fe
Fe2 0.44114(6) 0.06494(5) 0.78378(3) 0.04973(16) Uani d . 1 . . Fe
O1 0.5133(3) 0.1570(3) 0.67183(17) 0.0536(5) Uani d . 1 . . O
O2 0.5000(3) 0.3562(3) 0.60047(17) 0.0573(5) Uani d . 1 . . O
O3 0.1098(3) 0.3360(3) 0.84291(17) 0.0604(6) Uani d . 1 . . O
O4 0.2543(4) 0.2798(3) 0.97331(17) 0.0722(7) Uani d . 1 . . O
O7 0.1581(4) 0.4203(3) 0.51339(19) 0.0714(7) Uani d . 1 . . O
O10 0.3027(5) -0.0751(4) 0.9323(2) 0.0876(9) Uani d . 1 . . O
O5 -0.1130(4) 0.0343(3) 0.5970(3) 0.0863(8) Uani d . 1 . . O
O9 0.1406(5) -0.1825(4) 0.6335(3) 0.0979(10) Uani d . 1 . . O
O8 0.7534(5) -0.0806(5) 0.7946(3) 0.1080(12) Uani d . 1 . . O
O6 -0.1249(5) 0.5829(4) 0.7349(2) 0.0929(9) Uani d . 1 . . O
C5 0.4718(4) 0.2869(4) 0.6723(2) 0.0471(6) Uani d . 1 . . C
C3 0.4030(4) 0.2983(4) 0.8376(2) 0.0501(7) Uani d . 1 . . C
C1 0.3683(5) 0.5339(4) 0.7686(2) 0.0564(7) Uani d . 1 . . C
H1A 0.4156 0.5977 0.7257 0.050 Uiso d R 1 . . H
H1B 0.3689 0.5952 0.8412 0.050 Uiso d R 1 . . H
C2 0.3917(4) 0.3707(3) 0.7521(2) 0.0456(6) Uani d . 1 . . C
C4 0.5738(5) 0.2871(4) 0.8853(3) 0.0617(8) Uani d . 1 . . C
H4A 0.5881 0.2854 0.9551 0.050 Uiso d R 1 . . H
H4B 0.6864 0.3756 0.8754 0.050 Uiso d R 1 . . H
C7 0.2463(5) 0.3050(4) 0.8840(2) 0.0565(8) Uani d . 1 . . C
C13 0.2541(5) -0.0831(4) 0.6902(3) 0.0607(8) Uani d . 1 . . C
C11 0.1432(4) 0.3972(4) 0.5882(3) 0.0544(7) Uani d . 1 . . C
C9 -0.0200(5) 0.1584(4) 0.6425(3) 0.0590(8) Uani d . 1 . . C
C6 0.5518(5) 0.2600(5) 0.5133(3) 0.0672(9) Uani d . 1 . . C
H6A 0.5690 0.3215 0.4664 0.050 Uiso d R 1 . . H
H6B 0.4587 0.1599 0.4814 0.050 Uiso d R 1 . . H
H6C 0.6631 0.2339 0.5344 0.050 Uiso d R 1 . . H
C12 0.6316(6) -0.0280(5) 0.7865(3) 0.0709(10) Uani d . 1 . . C
C10 -0.0321(5) 0.4988(5) 0.7236(3) 0.0642(9) Uani d . 1 . . C
C14 0.3598(5) -0.0168(4) 0.8749(3) 0.0633(8) Uani d . 1 . . C
C8 0.0914(7) 0.2690(6) 1.0144(3) 0.0917(14) Uani d . 1 . . C
H8A 0.1148 0.2502 1.0786 0.050 Uiso d R 1 . . H
H8B -0.0037 0.1801 0.9694 0.050 Uiso d R 1 . . H
H8C 0.0573 0.3709 1.0229 0.050 Uiso d R 1 . . H

loop_
_atom_site_aniso_label
_atom_site_aniso_U_11
_atom_site_aniso_U_22
_atom_site_aniso_U_33
_atom_site_aniso_U_12
_atom_site_aniso_U_13
_atom_site_aniso_U_23
Fe1 0.0557(3) 0.0475(3) 0.0477(3) 0.01711(19) 0.01443(19) 0.01875(19)
Fe2 0.0596(3) 0.0440(3) 0.0511(3) 0.0153(2) 0.0119(2) 0.0215(2)
O1 0.0592(12) 0.0529(12) 0.0594(12) 0.0210(10) 0.0198(10) 0.0256(10)
O2 0.0620(13) 0.0602(13) 0.0611(13) 0.0147(10) 0.0242(10) 0.0322(11)
O3 0.0770(15) 0.0648(14) 0.0534(12) 0.0289(12) 0.0261(11) 0.0265(11)
O4 0.113(2) 0.0708(15) 0.0444(12) 0.0335(14) 0.0257(13) 0.0240(11)
O7 0.0743(16) 0.0911(18) 0.0557(14) 0.0152(13) 0.0102(11) 0.0395(13)
O10 0.114(2) 0.0837(19) 0.0850(19) 0.0248(17) 0.0370(17) 0.0514(17)
O5 0.0739(17) 0.0612(16) 0.106(2) 0.0012(14) 0.0086(16) 0.0134(16)
O9 0.098(2) 0.0696(18) 0.094(2) -0.0032(16) -0.0038(18) 0.0035(16)
O8 0.103(2) 0.114(3) 0.146(3) 0.066(2) 0.038(2) 0.067(2)
O6 0.106(2) 0.102(2) 0.091(2) 0.067(2) 0.0319(17) 0.0269(18)
C5 0.0415(14) 0.0501(16) 0.0503(16) 0.0051(12) 0.0090(11) 0.0214(13)
C3 0.0646(18) 0.0417(14) 0.0440(15) 0.0124(13) 0.0101(13) 0.0142(12)
C1 0.069(2) 0.0438(15) 0.0539(17) 0.0093(14) 0.0075(14) 0.0168(13)
C2 0.0492(15) 0.0418(14) 0.0460(15) 0.0076(11) 0.0083(12) 0.0169(12)
C4 0.073(2) 0.0486(17) 0.0562(18) 0.0087(15) -0.0063(15) 0.0183(14)
C7 0.085(2) 0.0442(15) 0.0411(15) 0.0151(15) 0.0152(15) 0.0146(12)
C13 0.075(2) 0.0475(17) 0.062(2) 0.0158(16) 0.0180(17) 0.0186(16)
C11 0.0518(17) 0.0547(17) 0.0581(19) 0.0124(13) 0.0066(13) 0.0225(15)
C9 0.0576(18) 0.062(2) 0.064(2) 0.0200(16) 0.0185(15) 0.0242(17)
C6 0.075(2) 0.077(2) 0.061(2) 0.0168(18) 0.0302(17) 0.0326(18)
C12 0.078(2) 0.067(2) 0.081(3) 0.0270(19) 0.0185(19) 0.037(2)
C10 0.076(2) 0.067(2) 0.0553(19) 0.0272(18) 0.0201(16) 0.0186(16)
C14 0.080(2) 0.0548(18) 0.0610(19) 0.0184(16) 0.0133(17) 0.0271(16)
C8 0.142(4) 0.095(3) 0.065(2) 0.046(3) 0.057(3) 0.040(2)

loop_
_geom_angle_atom_site_label_1
_geom_angle_atom_site_label_2
_geom_angle_atom_site_label_3
_geom_angle
_geom_angle_publ_flag
O3 Fe1 C1 88.6(2) yes
O3 Fe1 C2 80.70(10) yes
O3 Fe1 C9 91.0(2) yes
O3 Fe1 C10 90.3(2) yes
O3 Fe1 C11 178.1(2) yes
C1 Fe1 C2 40.7(2) no
C1 Fe1 C9 153.0(2) no
C1 Fe1 C10 101.6(2) no
C1 Fe1 C11 89.6(2) no
C2 Fe1 C9 112.7(2) no
C2 Fe1 C10 140.9(2) no
C2 Fe1 C11 97.5(2) no
C9 Fe1 C10 105.4(2) yes
C9 Fe1 C11 90.4(2) yes
C10 Fe1 C11 90.6(2) yes
O1 Fe2 C3 80.7(2) no
O1 Fe2 C4 88.6(2) no
O1 Fe2 C12 91.6(2) no
O1 Fe2 C13 87.4(2) no
O1 Fe2 C14 175.1(2) yes
C3 Fe2 C4 40.8(2) no
C3 Fe2 C12 136.3(2) no
C3 Fe2 C13 115.2(2) no
C3 Fe2 C14 98.3(2) no
C4 Fe2 C12 96.6(2) no
C4 Fe2 C13 155.9(2) no
C4 Fe2 C14 93.8(2) no
C12 Fe2 C13 107.3(2) no
C12 Fe2 C14 92.4(2) no
C13 Fe2 C14 88.6(2) no
Fe2 O1 C5 114.8(2) yes
C5 O2 C6 116.8(3) no
Fe1 O3 C7 114.7(3) yes
C7 O4 C8 117.3(4) no
Fe1 C1 C2 70.7(2) no
Fe1 C2 C1 68.5(2) no
Fe1 C2 C5 113.8(2) no
C1 C2 C3 120.1(3) no
C1 C2 C5 125.0(3) no
Fe2 C3 C4 68.4(2) no
Fe2 C3 C7 114.8(3) no
C4 C3 C2 120.6(3) no
C4 C3 C7 125.1(3) no
Fe2 C4 C3 70.8(2) no
O1 C5 O2 121.6(3) no
O1 C5 C2 121.2(3) no
O2 C5 C2 117.1(3) no
O3 C7 O4 121.0(4) no
O3 C7 C3 121.6(3) no
O4 C7 C3 117.4(4) no
Fe1 C9 O5 174.2(4) no
Fe1 C10 O6 178.4(4) no
Fe1 C11 O7 178.4(4) no
Fe2 C12 O8 175.6(4) no
Fe2 C13 O9 176.0(4) no
Fe2 C14 O10 177.7(4) no
Fe1 C1 H1A 114.8 no
C2 C1 H1A 118.6 no
Fe2 C4 H4A 113.3 no
C3 C4 H4A 118.3 no
O2 C6 H6A 110.0 no
O2 C6 H6B 109.6 no
O2 C6 H6C 108.9 no
H6A C6 H6B 109.4 no
H6A C6 H6C 109.6 no
H6B C6 H6C 109.4 no
O4 C8 H8A 109.1 no
O4 C8 H8B 109.6 no
O4 C8 H8C 108.7 no
H8A C8 H8B 109.8 no
H8A C8 H8C 109.6 no
H8B C8 H8C 110.0 no

loop_
_geom_bond_atom_site_label_1
_geom_bond_atom_site_label_2
_geom_bond_site_symmetry_1
_geom_bond_site_symmetry_2
_geom_bond_distance
_geom_bond_publ_flag
Fe1 O3 . . 2.030(3) yes
Fe1 C1 . . 2.042(4) yes
Fe1 C2 . . 2.071(3) yes
Fe1 C9 . . 1.832(4) yes
Fe1 C10 . . 1.817(5) yes
Fe1 C11 . . 1.760(5) yes
Fe2 O1 . . 2.036(3) yes
Fe2 C3 . . 2.067(4) yes
Fe2 C4 . . 2.034(4) yes
Fe2 C12 . . 1.815(5) yes
Fe2 C13 . . 1.812(4) yes
Fe2 C14 . . 1.745(4) yes
O1 C5 . . 1.237(5) yes
O2 C5 . . 1.326(4) no
O2 C6 . . 1.440(5) no
O3 C7 . . 1.246(5) yes
O4 C7 . . 1.327(4) no
O4 C8 . . 1.441(6) no
O5 C9 . . 1.130(5) no
O6 C10 . . 1.120(6) no
O7 C11 . . 1.137(5) no
O8 C12 . . 1.131(6) no
O9 C13 . . 1.131(5) no
O10 C14 . . 1.149(5) no
C1 C2 . . 1.431(5) yes
C2 C3 . . 1.502(4) yes
C2 C5 . . 1.447(5) yes
C3 C4 . . 1.429(5) yes
C3 C7 . . 1.446(5) yes
C1 H1A . . 0.978 no
C1 H1B . . 1.015,3 no
C4 H4A . . 0.977 no
C4 H4B . . 1.083,4 no
C6 H6A . . 0.960 no
C6 H6B . . 0.959 no
C6 H6C . . 0.961 no
C8 H8A . . 0.961 no
C8 H8B . . 0.956 no
C8 H8C . . 0.959 no

loop_
_geom_contact_atom_site_label_1
_geom_contact_atom_site_label_2
_geom_contact_distance
_geom_contact_site_symmetry_1
_geom_contact_site_symmetry_2
_geom_contact_publ_flag
Fe2 C6 4.382(4) 1_555 2_656 no
O6 C5 3.431(5) 1_555 1_455 no
O6 C8 3.364(5) 1_555 2_567 no
O6 H8A 2.614(3) 1_555 2_567 no
O7 O9 2.883(4) 1_555 2_556 no
O7 C6 3.325(5) 1_555 2_666 no
O7 C11 3.440(4) 1_555 2_566 no
O7 H6A 2.660(3) 1_555 2_666 no
O9 C6 3.387(6) 1_555 2_656 no
O9 C10 3.444(5) 1_555 1_545 no
O9 C11 3.371(5) 1_555 2_556 no
O10 C8 3.423(6) 1_555 2_557 no
O10 C14 3.295(5) 1_555 2_657 no
C1 C12 3.855(5) 1_555 1_565 no
C1 C14 3.814(5) 1_555 1_565 no
C4 C7 3.955(5) 1_555 2_667 no
C4 C8 3.942(6) 1_555 2_667 no
C5 C10 3.755(5) 1_555 1_655 no
C6 C9 3.930(5) 1_555 1_655 no
C6 C10 3.842(5) 1_555 1_655 no
C6 C13 3.530(6) 1_555 2_656 no
C8 C10 3.829(6) 1_555 2_567 no
C8 H4B 3.071(5) 1_555 2_667 no
C9 C12 3.905(6) 1_555 1_455 no
C9 H6C 2.987(4) 1_555 1_455 no
C12 H1A 3.162(4) 1_555 1_545 no
C14 C14 3.783(5) 1_555 2_657 no
Fe2 C6 4.382(4) 1_555 2_656 no
O6 C5 3.431(5) 1_555 1_455 no
O6 C8 3.364(5) 1_555 2_567 no
O6 H8A 2.614(3) 1_555 2_567 no
O7 O9 2.883(4) 1_555 2_556 no
O7 C6 3.325(5) 1_555 2_666 no
O7 C11 3.440(4) 1_555 2_566 no
O7 H6A 2.660(3) 1_555 2_666 no
O9 C6 3.387(6) 1_555 2_656 no
O9 C10 3.444(5) 1_555 1_545 no
O9 C11 3.371(5) 1_555 2_556 no
O10 C8 3.423(6) 1_555 2_557 no
O10 C14 3.295(5) 1_555 2_657 no
C1 C12 3.855(5) 1_555 1_565 no
C1 C14 3.814(5) 1_555 1_565 no
C4 C7 3.955(5) 1_555 2_667 no
C4 C8 3.942(6) 1_555 2_667 no
C5 C10 3.755(5) 1_555 1_655 no
C6 C9 3.930(5) 1_555 1_655 no
C6 C10 3.842(5) 1_555 1_655 no
C6 C13 3.530(6) 1_555 2_656 no
C8 C10 3.829(6) 1_555 2_567 no
C8 H4B 3.071(5) 1_555 2_667 no
C9 C12 3.905(6) 1_555 1_455 no
C9 H6C 2.987(4) 1_555 1_455 no
C12 H1A 3.162(4) 1_555 1_545 no
C14 C14 3.783(5) 1_555 2_657 no

loop_
_geom_torsion_atom_site_label_1
_geom_torsion_atom_site_label_2
_geom_torsion_atom_site_label_3
_geom_torsion_atom_site_label_4
_geom_torsion
_geom_torsion_publ_flag
O3 Fe1 C1 C2 77.4(2) no
C1 Fe1 O3 C7 -51.7(3) no
O3 Fe1 C2 C1 -98.7(2) no
O3 Fe1 C2 C5 141.3(3) no
C2 Fe1 O3 C7 -11.5(3) no
O3 Fe1 C9 O5 152.8(3) no
C9 Fe1 O3 C7 101.3(3) no
O3 Fe1 C10 O6 108.4(2) no
C10 Fe1 O3 C7 -153.3(3) no
O3 Fe1 C11 O7 -49.60(10) no
C11 Fe1 O3 C7 -34.1(4) no
C1 Fe1 C2 C1 0.0(2) no
C2 Fe1 C1 C2 0.0(2) no
C1 Fe1 C2 C5 -120.0(3) no
C1 Fe1 C9 O5 -118.5(4) no
C9 Fe1 C1 C2 -11.9(3) no
C1 Fe1 C10 O6 19.80(10) no
C10 Fe1 C1 C2 167.4(3) no
C1 Fe1 C11 O7 -31.90(10) no
C11 Fe1 C1 C2 -102.0(2) no
C2 Fe1 C9 O5 -126.9(3) no
C9 Fe1 C2 C1 174.2(3) no
C9 Fe1 C2 C5 54.2(3) no
C2 Fe1 C10 O6 32.80(10) no
C10 Fe1 C2 C1 -19.7(3) no
C10 Fe1 C2 C5 -139.8(4) no
C2 Fe1 C11 O7 -72.00(10) no
C11 Fe1 C2 C1 80.6(3) no
C11 Fe1 C2 C5 -39.4(3) no
C10 Fe1 C9 O5 62.2(3) no
C9 Fe1 C10 O6 -160.50(10) no
C11 Fe1 C9 O5 -28.6(3) no
C9 Fe1 C11 O7 175.10(10) no
C11 Fe1 C10 O6 -69.90(10) no
C10 Fe1 C11 O7 69.60(10) no
O1 Fe2 C3 C4 -98.8(2) no
C3 Fe2 O1 C5 -13.2(3) no
O1 Fe2 C3 C7 141.3(3) no
O1 Fe2 C4 C3 77.3(2) no
C4 Fe2 O1 C5 -53.5(3) no
O1 Fe2 C12 O8 125.50(10) no
C12 Fe2 O1 C5 -150.0(3) no
O1 Fe2 C13 O9 127.70(10) no
C13 Fe2 O1 C5 102.8(3) no
O1 Fe2 C14 O10 51.90(10) no
C14 Fe2 O1 C5 66.0(2) no
C3 Fe2 C4 C3 0.0(2) no
C4 Fe2 C3 C4 0.0(3) no
C4 Fe2 C3 C7 -119.9(4) no
C3 Fe2 C12 O8 47.30(10) no
C12 Fe2 C3 C4 -16.2(3) no
C12 Fe2 C3 C7 -136.2(4) no
C3 Fe2 C13 O9 -153.80(10) no
C13 Fe2 C3 C4 178.5(3) no
C13 Fe2 C3 C7 58.6(3) no
C3 Fe2 C14 O10 130.40(10) no
C14 Fe2 C3 C4 86.1(3) no
C14 Fe2 C3 C7 -33.8(3) no
C4 Fe2 C12 O8 36.70(10) no
C12 Fe2 C4 C3 168.8(3) no
C4 Fe2 C13 O9 -151.40(10) no
C13 Fe2 C4 C3 -3.2(4) no
C4 Fe2 C14 O10 171.20(10) no
C14 Fe2 C4 C3 -98.4(3) no
C13 Fe2 C12 O8 -146.70(10) no
C12 Fe2 C13 O9 36.80(10) no
C14 Fe2 C12 O8 -57.40(10) no
C12 Fe2 C14 O10 -92.10(10) no
C14 Fe2 C13 O9 -55.20(10) no
C13 Fe2 C14 O10 15.20(10) no
Fe2 O1 C5 O2 -175.8(4) no
Fe2 O1 C5 C2 4.8(3) no
C6 O2 C5 O1 10.3(3) no
C6 O2 C5 C2 -170.2(4) no
Fe1 O3 C7 O4 -179.2(4) no
Fe1 O3 C7 C3 2.1(3) no
C8 O4 C7 O3 7.7(4) no
C8 O4 C7 C3 -173.5(5) no
Fe1 C1 C2 Fe1 0.00(10) no
Fe1 C1 C2 C5 104.7(3) no
Fe1 C2 C5 O1 -111.7(4) no
Fe1 C2 C5 O2 68.9(3) no
C1 C2 C5 O1 168.6(5) yes
C1 C2 C3 C4 -103.9(4) yes
C1 C2 C5 O2 -10.8(3) no
Fe2 C3 C4 Fe2 0.00(10) no
Fe2 C3 C7 O3 -109.3(4) no
Fe2 C3 C7 O4 71.9(3) no
C7 C3 C4 Fe2 105.8(4) no
C4 C3 C7 O3 170.6(6) yes
C4 C3 C7 O4 -8.2(4) no
O3 Fe1 C1 H1A -169.2(3) no
C2 Fe1 C1 H1A 113.4(4) no
C9 Fe1 C1 H1A 101.5(5) no
C10 Fe1 C1 H1A -79.2(3) no
C11 Fe1 C1 H1A 11.4(3) no
O1 Fe2 C4 H4A -169.3(3) no
C3 Fe2 C4 H4A 113.4(4) no
C12 Fe2 C4 H4A -77.8(4) no
C13 Fe2 C4 H4A 110.1(6) no
C14 Fe2 C4 H4A 15.0(3) no
C5 O2 C6 H6A -179.8(5) no
C5 O2 C6 H6B 59.8(4) no
C5 O2 C6 H6C -59.8(4) no
C7 O4 C8 H8A 179.7(6) no
C7 O4 C8 H8B 59.5(5) no
C7 O4 C8 H8C -60.7(4) no
H1A C1 C2 Fe1 -108.4(4) no
H1A C1 C2 C5 -3.7(3) no
Fe2 C3 C4 H4A -106.8(4) no
C7 C3 C4 H4A -1.0(4) no
